data_2239268
loop_
_publ_author_name
'Gatfaoui, Sofian'
'Dhaouadi, Hassouna'
'Roisnel, Thierry'
'Rzaigui, Mohamed'
'Marouani, Houda'

_publ_section_title
;
 <i>m</i>-Xylylenediaminium dinitrate
;
_journal_coeditor_code BH2495
_journal_issue 4
_journal_name_full 'Acta Crystallographica Section E'
_journal_page_first o398
_journal_page_last o399
_journal_paper_doi 10.1107/S1600536814004620
_journal_volume 70
_journal_year 2014
_chemical_formula_iupac 'C8 H14 N2 2+, 2N O3 -'
_chemical_formula_moiety 'C8 H14 N2 2+, 2(N O3 -)'
_chemical_formula_sum 'C8 H14 N4 O6'
_chemical_formula_weight 262.23
_chemical_name_systematic
;
<i>m</i>-Xylylenediaminium dinitrate
;
_space_group_IT_number 14
_symmetry_cell_setting monoclinic
_symmetry_space_group_name_Hall '-P 2ybc'
_symmetry_space_group_name_H-M 'P 1 21/c 1'
_atom_sites_solution_hydrogens geom
_atom_sites_solution_primary direct
_atom_sites_solution_secondary difmap
_audit_creation_method SHELXL-97
_cell_angle_alpha 90.00
_cell_angle_beta 108.5020(10)
_cell_angle_gamma 90.00
_cell_formula_units_Z 8
_cell_length_a 21.4308(7)
_cell_length_b 5.7255(2)
_cell_length_c 20.4476(5)
_cell_measurement_reflns_used 6173
_cell_measurement_temperature 150
_cell_measurement_theta_max 27.33
_cell_measurement_theta_min 3.01
_cell_volume 2379.28(13)
_computing_cell_refinement 'SAINT (Bruker, 2006)'
_computing_data_collection 'APEX2 (Bruker, 2006)'
_computing_data_reduction 'SAINT (Bruker, 2006)'
_computing_molecular_graphics
;
ORTEP-3 for Windows (Farrugia, 2012) and DIAMOND (Brandenburg & Putz,
2005)
;
_computing_publication_material
;
WinGX (Farrugia, 2012) and <i>CRYSCAL</i> (T. Roisnel, local program)
;
_computing_structure_refinement 'SHELXL97 (Sheldrick, 2008)'
_computing_structure_solution 'SIR97 (Altomare <i>et al.</i>, 1999)'
_diffrn_ambient_temperature 150
_diffrn_measured_fraction_theta_full 0.996
_diffrn_measured_fraction_theta_max 0.996
_diffrn_measurement_device_type 'Bruker APEXII'
_diffrn_measurement_method 'CCD rotation images, thin slices'
_diffrn_radiation_monochromator graphite
_diffrn_radiation_type MoK\a
_diffrn_radiation_wavelength 0.71073
_diffrn_reflns_av_R_equivalents 0.0359
_diffrn_reflns_limit_h_max 22
_diffrn_reflns_limit_h_min -26
_diffrn_reflns_limit_k_max 7
_diffrn_reflns_limit_k_min -6
_diffrn_reflns_limit_l_max 27
_diffrn_reflns_limit_l_min -27
_diffrn_reflns_number 19108
_diffrn_reflns_theta_full 27.48
_diffrn_reflns_theta_max 27.48
_diffrn_reflns_theta_min 3.01
_exptl_absorpt_coefficient_mu 0.126
_exptl_absorpt_correction_T_max 0.979
_exptl_absorpt_correction_T_min 0.889
_exptl_absorpt_correction_type multi-scan
_exptl_absorpt_process_details '(<i>SADABS</i>; Bruker, 2006)'
_exptl_crystal_colour colourless
_exptl_crystal_density_diffrn 1.464
_exptl_crystal_density_method 'not measured'
_exptl_crystal_description prism
_exptl_crystal_F_000 1104
_exptl_crystal_size_max 0.47
_exptl_crystal_size_mid 0.24
_exptl_crystal_size_min 0.17
_refine_diff_density_max 0.512
_refine_diff_density_min -0.276
_refine_ls_extinction_method none
_refine_ls_goodness_of_fit_ref 1.039
_refine_ls_hydrogen_treatment constr
_refine_ls_matrix_type full
_refine_ls_number_constraints 0
_refine_ls_number_parameters 329
_refine_ls_number_reflns 5457
_refine_ls_number_restraints 0
_refine_ls_restrained_S_all 1.039
_refine_ls_R_factor_all 0.0600
_refine_ls_R_factor_gt 0.0465
_refine_ls_shift/su_max 0.003
_refine_ls_shift/su_mean 0.001
_refine_ls_structure_factor_coef Fsqd
_refine_ls_weighting_details 'calc w=1/[\s^2^(Fo^2^)+(0.0626P)^2^+1.0374P] where P=(Fo^2^+2Fc^2^)/3'
_refine_ls_weighting_scheme calc
_refine_ls_wR_factor_gt 0.1208
_refine_ls_wR_factor_ref 0.1292
_reflns_number_gt 4429
_reflns_number_total 5457
_reflns_threshold_expression I>2\s(I)
_cod_data_source_file bh2495sup1.cif
_cod_data_source_block I
_cod_original_sg_symbol_H-M 'P 21/c'
_cod_database_code 2239268
_cod_database_fobs_code 2239268

loop_
_symmetry_equiv_pos_as_xyz
'x, y, z'
'-x, y+1/2, -z+1/2'
'-x, -y, -z'
'x, -y-1/2, z-1/2'

loop_
_atom_site_type_symbol
_atom_site_label
_atom_site_fract_x
_atom_site_fract_y
_atom_site_fract_z
_atom_site_U_iso_or_equiv
_atom_site_adp_type
_atom_site_calc_flag
_atom_site_refinement_flags
_atom_site_occupancy
_atom_site_symmetry_multiplicity
N N1 0.26601(6) 0.0292(2) 0.14220(7) 0.0272(3) Uani d . 1 1
H H1A 0.2554 -0.1199 0.1498 0.041 Uiso calc R 1 1
H H1B 0.2374 0.0818 0.1018 0.041 Uiso calc R 1 1
H H1C 0.2635 0.1223 0.1774 0.041 Uiso calc R 1 1
C C1 0.33450(8) 0.0351(3) 0.13828(9) 0.0329(4) Uani d . 1 1
H H1D 0.3490 0.1991 0.1376 0.040 Uiso calc R 1 1
H H1E 0.3356 -0.0416 0.0953 0.040 Uiso calc R 1 1
C C2 0.38017(7) -0.0900(3) 0.19976(8) 0.0221(3) Uani d . 1 1
C C3 0.40757(7) -0.3050(3) 0.19264(8) 0.0236(3) Uani d . 1 1
H H3 0.3998 -0.3709 0.1481 0.028 Uiso calc R 1 1
C C4 0.44632(7) -0.4234(3) 0.25056(9) 0.0229(3) Uani d . 1 1
H H4 0.4656 -0.5688 0.2453 0.027 Uiso calc R 1 1
C C5 0.45719(7) -0.3312(3) 0.31598(8) 0.0215(3) Uani d . 1 1
H H5 0.4827 -0.4153 0.3555 0.026 Uiso calc R 1 1
C C6 0.43055(7) -0.1149(3) 0.32352(8) 0.0198(3) Uani d . 1 1
C C7 0.39272(7) 0.0044(3) 0.26535(8) 0.0208(3) Uani d . 1 1
H H7 0.3751 0.1530 0.2704 0.025 Uiso calc R 1 1
C C8 0.43934(8) -0.0113(3) 0.39380(9) 0.0278(4) Uani d . 1 1
H H8A 0.4758 -0.0919 0.4288 0.033 Uiso calc R 1 1
H H8B 0.4508 0.1561 0.3938 0.033 Uiso calc R 1 1
N N2 0.37725(7) -0.0370(3) 0.41183(7) 0.0270(3) Uani d . 1 1
H H2A 0.3426 0.0137 0.3760 0.041 Uiso calc R 1 1
H H2B 0.3802 0.0495 0.4500 0.041 Uiso calc R 1 1
H H2C 0.3713 -0.1899 0.4204 0.041 Uiso calc R 1 1
N N3 0.12089(6) -0.4473(2) 0.08345(7) 0.0215(3) Uani d . 1 1
H H3A 0.1231 -0.2923 0.0746 0.032 Uiso calc R 1 1
H H3B 0.1162 -0.5304 0.0442 0.032 Uiso calc R 1 1
H H3C 0.1585 -0.4920 0.1166 0.032 Uiso calc R 1 1
C C9 0.06349(8) -0.4918(3) 0.10789(9) 0.0267(4) Uani d . 1 1
H H9A 0.0552 -0.6620 0.1076 0.032 Uiso calc R 1 1
H H9B 0.0239 -0.4169 0.0759 0.032 Uiso calc R 1 1
C C10 0.07523(7) -0.3980(3) 0.17964(8) 0.0195(3) Uani d . 1 1
C C11 0.04955(7) -0.1832(3) 0.19040(8) 0.0205(3) Uani d . 1 1
H H11 0.0256 -0.0906 0.1521 0.025 Uiso calc R 1 1
C C12 0.05893(7) -0.1046(3) 0.25702(9) 0.0234(3) Uani d . 1 1
H H12 0.0410 0.0413 0.2642 0.028 Uiso calc R 1 1
C C13 0.09441(8) -0.2383(3) 0.31318(8) 0.0248(3) Uani d . 1 1
H H13 0.1005 -0.1838 0.3587 0.030 Uiso calc R 1 1
C C14 0.12113(7) -0.4520(3) 0.30315(8) 0.0242(3) Uani d . 1 1
C C15 0.11106(7) -0.5290(3) 0.23635(8) 0.0216(3) Uani d . 1 1
H H15 0.1291 -0.6747 0.2291 0.026 Uiso calc R 1 1
C C16 0.15782(8) -0.6046(4) 0.36295(10) 0.0368(4) Uani d . 1 1
H H16A 0.1348 -0.6021 0.3979 0.044 Uiso calc R 1 1
H H16B 0.1575 -0.7675 0.3466 0.044 Uiso calc R 1 1
N N4 0.22723(6) -0.5286(2) 0.39575(7) 0.0227(3) Uani d . 1 1
H H4A 0.2492 -0.5372 0.3644 0.034 Uiso calc R 1 1
H H4B 0.2470 -0.6234 0.4322 0.034 Uiso calc R 1 1
H H4C 0.2279 -0.3787 0.4108 0.034 Uiso calc R 1 1
N N5 0.26305(6) -0.4703(3) 0.24641(7) 0.0287(3) Uani d . 1 1
O O1 0.26758(7) -0.2898(3) 0.28036(7) 0.0436(4) Uani d . 1 1
O O2 0.26855(6) -0.6677(3) 0.27431(7) 0.0415(3) Uani d . 1 1
O O3 0.25175(6) -0.4589(2) 0.18215(6) 0.0350(3) Uani d . 1 1
N N6 0.08581(6) 0.0558(2) -0.00143(7) 0.0236(3) Uani d . 1 1
O O4 0.07924(6) 0.2525(2) -0.03009(6) 0.0283(3) Uani d . 1 1
O O5 0.05713(7) -0.1176(2) -0.03262(6) 0.0391(3) Uani d . 1 1
O O6 0.12308(5) 0.03715(19) 0.06066(6) 0.0246(3) Uani d . 1 1
N N7 0.23961(6) -0.4784(2) -0.00724(7) 0.0219(3) Uani d . 1 1
O O7 0.22667(7) -0.3051(2) 0.02227(7) 0.0402(3) Uani d . 1 1
O O8 0.24994(6) -0.4545(2) -0.06438(6) 0.0290(3) Uani d . 1 1
O O9 0.24162(6) -0.6782(2) 0.01751(6) 0.0346(3) Uani d . 1 1
N N8 0.40614(7) 0.0407(3) 0.00192(7) 0.0279(3) Uani d . 1 1
O O10 0.37062(6) 0.0189(2) -0.06046(6) 0.0332(3) Uani d . 1 1
O O11 0.43303(8) -0.1319(3) 0.03493(7) 0.0481(4) Uani d . 1 1
O O12 0.41292(6) 0.2396(2) 0.02899(6) 0.0347(3) Uani d . 1 1

loop_
_atom_site_aniso_label
_atom_site_aniso_U_11
_atom_site_aniso_U_22
_atom_site_aniso_U_33
_atom_site_aniso_U_12
_atom_site_aniso_U_13
_atom_site_aniso_U_23
N1 0.0203(6) 0.0296(8) 0.0274(7) 0.0020(5) 0.0012(5) 0.0040(6)
C1 0.0228(8) 0.0458(11) 0.0301(9) 0.0040(7) 0.0082(7) 0.0153(8)
C2 0.0159(7) 0.0263(8) 0.0237(8) -0.0021(6) 0.0056(6) 0.0068(6)
C3 0.0215(7) 0.0271(8) 0.0233(8) -0.0056(6) 0.0086(6) -0.0042(7)
C4 0.0222(7) 0.0159(7) 0.0332(9) -0.0007(6) 0.0126(6) -0.0017(6)
C5 0.0173(7) 0.0213(8) 0.0257(8) 0.0015(6) 0.0063(6) 0.0059(6)
C6 0.0152(6) 0.0218(7) 0.0226(7) -0.0026(6) 0.0062(5) -0.0019(6)
C7 0.0167(7) 0.0163(7) 0.0307(8) 0.0012(5) 0.0093(6) 0.0023(6)
C8 0.0214(7) 0.0342(9) 0.0277(8) -0.0031(7) 0.0076(6) -0.0080(7)
N2 0.0245(7) 0.0318(8) 0.0266(7) 0.0001(6) 0.0106(6) -0.0073(6)
N3 0.0225(6) 0.0219(7) 0.0205(6) -0.0001(5) 0.0073(5) -0.0005(5)
C9 0.0220(7) 0.0303(9) 0.0290(9) -0.0045(6) 0.0100(6) -0.0094(7)
C10 0.0167(7) 0.0191(7) 0.0240(8) -0.0035(5) 0.0083(6) -0.0023(6)
C11 0.0177(7) 0.0185(7) 0.0247(8) -0.0015(5) 0.0061(6) 0.0030(6)
C12 0.0213(7) 0.0187(7) 0.0328(9) -0.0016(6) 0.0121(6) -0.0045(7)
C13 0.0224(7) 0.0298(8) 0.0232(8) -0.0072(6) 0.0089(6) -0.0041(7)
C14 0.0167(7) 0.0282(8) 0.0266(8) -0.0044(6) 0.0053(6) 0.0089(7)
C15 0.0169(7) 0.0161(7) 0.0329(9) 0.0000(5) 0.0095(6) 0.0016(6)
C16 0.0233(8) 0.0447(11) 0.0379(10) -0.0055(8) 0.0032(7) 0.0207(9)
N4 0.0243(6) 0.0205(6) 0.0205(7) 0.0010(5) 0.0033(5) 0.0015(5)
N5 0.0175(6) 0.0420(9) 0.0270(7) -0.0025(6) 0.0077(5) -0.0016(7)
O1 0.0410(8) 0.0502(9) 0.0449(8) -0.0155(6) 0.0210(6) -0.0169(7)
O2 0.0359(7) 0.0463(8) 0.0471(8) 0.0113(6) 0.0200(6) 0.0128(7)
O3 0.0266(6) 0.0554(8) 0.0228(6) -0.0075(6) 0.0077(5) -0.0010(6)
N6 0.0241(7) 0.0254(7) 0.0209(7) 0.0023(5) 0.0067(5) -0.0019(6)
O4 0.0364(6) 0.0253(6) 0.0220(6) 0.0069(5) 0.0073(5) 0.0029(5)
O5 0.0484(8) 0.0304(7) 0.0296(7) -0.0083(6) -0.0002(6) -0.0073(6)
O6 0.0269(6) 0.0243(6) 0.0186(5) 0.0021(4) 0.0013(4) -0.0001(5)
N7 0.0217(6) 0.0213(7) 0.0212(7) -0.0024(5) 0.0046(5) -0.0005(5)
O7 0.0586(9) 0.0290(7) 0.0412(7) -0.0008(6) 0.0275(7) -0.0099(6)
O8 0.0389(7) 0.0267(6) 0.0250(6) -0.0006(5) 0.0152(5) 0.0014(5)
O9 0.0478(8) 0.0246(6) 0.0266(6) -0.0043(5) 0.0051(5) 0.0072(5)
N8 0.0237(7) 0.0338(8) 0.0251(7) -0.0016(6) 0.0063(6) 0.0087(6)
O10 0.0302(6) 0.0347(7) 0.0261(6) -0.0003(5) -0.0034(5) 0.0037(5)
O11 0.0600(9) 0.0416(8) 0.0322(7) 0.0123(7) -0.0005(6) 0.0127(6)
O12 0.0406(7) 0.0324(7) 0.0282(6) -0.0058(5) 0.0070(5) 0.0025(5)

loop_
_atom_type_symbol
_atom_type_description
_atom_type_scat_dispersion_real
_atom_type_scat_dispersion_imag
_atom_type_scat_source
C C 0.0033 0.0016 'International Tables Vol C Tables 4.2.6.8 and 6.1.1.4'
H H 0.0000 0.0000 'International Tables Vol C Tables 4.2.6.8 and 6.1.1.4'
N N 0.0061 0.0033 'International Tables Vol C Tables 4.2.6.8 and 6.1.1.4'
O O 0.0106 0.0060 'International Tables Vol C Tables 4.2.6.8 and 6.1.1.4'

loop_
_geom_angle_atom_site_label_1
_geom_angle_atom_site_label_2
_geom_angle_atom_site_label_3
_geom_angle
C1 N1 H1A 109.5
C1 N1 H1B 109.5
H1A N1 H1B 109.5
C1 N1 H1C 109.5
H1A N1 H1C 109.5
H1B N1 H1C 109.5
N1 C1 C2 109.48(13)
N1 C1 H1D 109.8
C2 C1 H1D 109.8
N1 C1 H1E 109.8
C2 C1 H1E 109.8
H1D C1 H1E 108.2
C7 C2 C3 119.06(14)
C7 C2 C1 119.72(15)
C3 C2 C1 121.14(15)
C4 C3 C2 120.05(14)
C4 C3 H3 120.0
C2 C3 H3 120.0
C5 C4 C3 120.59(15)
C5 C4 H4 119.7
C3 C4 H4 119.7
C4 C5 C6 119.72(14)
C4 C5 H5 120.1
C6 C5 H5 120.1
C7 C6 C5 119.42(14)
C7 C6 C8 119.01(14)
C5 C6 C8 121.52(14)
C6 C7 C2 121.13(14)
C6 C7 H7 119.4
C2 C7 H7 119.4
N2 C8 C6 110.10(12)
N2 C8 H8A 109.6
C6 C8 H8A 109.6
N2 C8 H8B 109.6
C6 C8 H8B 109.6
H8A C8 H8B 108.2
C8 N2 H2A 109.5
C8 N2 H2B 109.5
H2A N2 H2B 109.5
C8 N2 H2C 109.5
H2A N2 H2C 109.5
H2B N2 H2C 109.5
C9 N3 H3A 109.5
C9 N3 H3B 109.5
H3A N3 H3B 109.5
C9 N3 H3C 109.5
H3A N3 H3C 109.5
H3B N3 H3C 109.5
N3 C9 C10 111.42(12)
N3 C9 H9A 109.3
C10 C9 H9A 109.3
N3 C9 H9B 109.3
C10 C9 H9B 109.3
H9A C9 H9B 108.0
C15 C10 C11 119.09(14)
C15 C10 C9 119.82(14)
C11 C10 C9 121.08(14)
C12 C11 C10 120.02(14)
C12 C11 H11 120.0
C10 C11 H11 120.0
C11 C12 C13 120.23(15)
C11 C12 H12 119.9
C13 C12 H12 119.9
C12 C13 C14 120.34(15)
C12 C13 H13 119.8
C14 C13 H13 119.8
C15 C14 C13 118.81(14)
C15 C14 C16 119.58(16)
C13 C14 C16 121.55(16)
C14 C15 C10 121.51(14)
C14 C15 H15 119.2
C10 C15 H15 119.2
N4 C16 C14 112.69(13)
N4 C16 H16A 109.1
C14 C16 H16A 109.1
N4 C16 H16B 109.1
C14 C16 H16B 109.1
H16A C16 H16B 107.8
C16 N4 H4A 109.5
C16 N4 H4B 109.5
H4A N4 H4B 109.5
C16 N4 H4C 109.5
H4A N4 H4C 109.5
H4B N4 H4C 109.5
O1 N5 O2 121.35(15)
O1 N5 O3 119.95(15)
O2 N5 O3 118.69(15)
O4 N6 O6 118.86(13)
O5 N6 O4 121.10(13)
O5 N6 O6 120.04(13)
O7 N7 O9 121.48(13)
O7 N7 O8 119.70(13)
O9 N7 O8 118.80(13)
O11 N8 O12 121.20(14)
O11 N8 O10 119.97(15)
O12 N8 O10 118.83(14)

loop_
_geom_bond_atom_site_label_1
_geom_bond_atom_site_label_2
_geom_bond_distance
N1 C1 1.495(2)
N1 H1A 0.9100
N1 H1B 0.9100
N1 H1C 0.9100
C1 C2 1.507(2)
C1 H1D 0.9900
C1 H1E 0.9900
C2 C7 1.391(2)
C2 C3 1.392(2)
C3 C4 1.388(2)
C3 H3 0.9500
C4 C5 1.387(2)
C4 H4 0.9500
C5 C6 1.393(2)
C5 H5 0.9500
C6 C7 1.388(2)
C6 C8 1.510(2)
C7 H7 0.9500
C8 N2 1.496(2)
C8 H8A 0.9900
C8 H8B 0.9900
N2 H2A 0.9100
N2 H2B 0.9100
N2 H2C 0.9100
N3 C9 1.489(2)
N3 H3A 0.9100
N3 H3B 0.9100
N3 H3C 0.9100
C9 C10 1.507(2)
C9 H9A 0.9900
C9 H9B 0.9900
C10 C15 1.390(2)
C10 C11 1.393(2)
C11 C12 1.388(2)
C11 H11 0.9500
C12 C13 1.389(2)
C12 H12 0.9500
C13 C14 1.393(2)
C13 H13 0.9500
C14 C15 1.386(2)
C14 C16 1.506(2)
C15 H15 0.9500
C16 N4 1.489(2)
C16 H16A 0.9900
C16 H16B 0.9900
N4 H4A 0.9100
N4 H4B 0.9100
N4 H4C 0.9100
N5 O1 1.2314(19)
N5 O2 1.255(2)
N5 O3 1.2599(18)
N6 O4 1.2566(17)
N6 O5 1.2334(18)
N6 O6 1.2719(17)
N7 O7 1.2379(18)
N7 O8 1.2637(17)
N7 O9 1.2459(17)
N8 O10 1.2671(18)
N8 O11 1.2321(19)
N8 O12 1.2542(19)

loop_
_geom_hbond_atom_site_label_D
_geom_hbond_atom_site_label_H
_geom_hbond_atom_site_label_A
_geom_hbond_site_symmetry_A
_geom_hbond_distance_DH
_geom_hbond_distance_HA
_geom_hbond_distance_DA
_geom_hbond_angle_DHA
_geom_hbond_publ_flag
N1 H1A O3 . 0.91 2.06 2.9545(16) 168 yes
N1 H1B O6 . 0.91 2.34 2.9872(18) 128 yes
N1 H1B O9 1_565 0.91 2.23 2.9554(17) 137 yes
N1 H1C O2 1_565 0.91 2.29 3.197(2) 173 yes
N1 H1C O3 1_565 0.91 2.42 3.0837(16) 130 yes
N2 H2B O10 4_566 0.91 2.48 3.032(2) 119 yes
N2 H2B O12 4_566 0.91 1.96 2.8391(19) 162 yes
N2 H2C O10 4_556 0.91 1.92 2.829(2) 173 yes
N2 H2C O11 4_556 0.91 2.51 3.074(2) 120 yes
N3 H3A O5 . 0.91 2.42 3.0008(17) 122 yes
N3 H3A O6 . 0.91 1.91 2.8155(16) 175 yes
N3 H3B O4 1_545 0.91 1.93 2.7974(17) 159 yes
N3 H3B O6 1_545 0.91 2.50 2.9910(16) 114 yes
N3 H3C O3 . 0.91 2.03 2.8897(19) 157 yes
N4 H4A O1 . 0.91 2.35 3.079(2) 137 yes
N4 H4A O2 . 0.91 2.15 2.9967(19) 155 yes
N4 H4B O8 4_546 0.91 2.42 3.0673(16) 128 yes
N4 H4B O9 4_546 0.91 2.12 2.9368(17) 150 yes
N4 H4C O7 4_556 0.91 2.52 3.2192(18) 134 yes
N4 H4C O8 4_556 0.91 1.99 2.8810(16) 165 yes
C7 H7 O2 1_565 0.95 2.53 3.309(2) 140 yes
C8 H8A O12 2_645 0.99 2.46 3.373(2) 153 yes
C9 H9B O4 3_555 0.99 2.31 3.267(2) 163 yes
C16 H16A O4 4_556 0.99 2.33 3.267(2) 157 yes

loop_
_geom_torsion_atom_site_label_1
_geom_torsion_atom_site_label_2
_geom_torsion_atom_site_label_3
_geom_torsion_atom_site_label_4
_geom_torsion
N1 C1 C2 C7 -67.34(19)
N1 C1 C2 C3 109.35(17)
C7 C2 C3 C4 0.6(2)
C1 C2 C3 C4 -176.12(14)
C2 C3 C4 C5 1.2(2)
C3 C4 C5 C6 -1.8(2)
C4 C5 C6 C7 0.8(2)
C4 C5 C6 C8 178.08(14)
C5 C6 C7 C2 1.0(2)
C8 C6 C7 C2 -176.39(13)
C3 C2 C7 C6 -1.7(2)
C1 C2 C7 C6 175.10(14)
C7 C6 C8 N2 73.72(19)
C5 C6 C8 N2 -103.59(16)
N3 C9 C10 C15 -82.48(18)
N3 C9 C10 C11 98.88(16)
C15 C10 C11 C12 -1.1(2)
C9 C10 C11 C12 177.56(14)
C10 C11 C12 C13 0.6(2)
C11 C12 C13 C14 0.3(2)
C12 C13 C14 C15 -0.7(2)
C12 C13 C14 C16 -177.88(14)
C13 C14 C15 C10 0.1(2)
C16 C14 C15 C10 177.42(14)
C11 C10 C15 C14 0.7(2)
C9 C10 C15 C14 -177.94(13)
C15 C14 C16 N4 102.05(19)
C13 C14 C16 N4 -80.8(2)
